data_4305294
loop_
_publ_author_name
'Wai-Lun Man'
'Hoi-Ki Kwong'
'William W. Y. Lam'
'Jing Xiang'
'Tsz-Wing Wong'
'Wing-Hong Lam'
'Wing-Tak Wong'
'Shie-Ming Peng'
'Tai-Chu Lau'

_publ_contact_author_address
;
Department of Biology and Chemistry
City University of Hong Kong
Tat Chee Road,
Kowloon Tong, 
Hong Kong.
;
_publ_contact_author_email BHTCLAU@cityu.edu.hk
_publ_contact_author_fax (852)27887406
_publ_contact_author_name 'Prof. T. C. Lau'
_publ_contact_author_phone (852)27887811
_publ_section_title
;
General Synthesis of (Salen)ruthenium(III) Complexes via N...N Coupling
of (Salen)ruthenium(VI) Nitrides
;
_journal_name_full 'Inorganic Chemistry'
_journal_page_first 5936
_journal_page_last 5944
_journal_paper_doi 10.1021/ic800263n
_journal_volume 47
_journal_year 2008
_chemical_formula_sum 'C26 H20 Au N6 O2 Ru'
_chemical_formula_weight 746.52
_chemical_name_systematic
; 
 ? 
;
_space_group_IT_number 61
_symmetry_cell_setting orthorhombic
_symmetry_space_group_name_Hall '-P 2ac 2ab'
_symmetry_space_group_name_H-M 'P b c a'
_atom_sites_solution_hydrogens geom
_atom_sites_solution_primary direct
_atom_sites_solution_secondary difmap
_audit_creation_method SHELXL
_cell_angle_alpha 90.00
_cell_angle_beta 90.00
_cell_angle_gamma 90.00
_cell_formula_units_Z 8
_cell_length_a 13.2193(4)
_cell_length_b 17.3094(5)
_cell_length_c 21.5531(6)
_cell_measurement_reflns_used 6258
_cell_measurement_temperature 295(2)
_cell_volume 4931.7(2)
_computing_cell_refinement 'Siemens SAINT'
_computing_data_collection 'Siemens SMART'
_computing_data_reduction 'Siemens SAINT'
_computing_molecular_graphics 'Siemens SHELXTL'
_computing_publication_material 'Siemens SHELXTL'
_computing_structure_refinement 'SHELXL-93 (Sheldrick, 1993)'
_computing_structure_solution 'SHELXS-86 (Sheldrick, 1990)'
_diffrn_ambient_temperature 295(2)
_diffrn_measurement_device 'Siemens SMART CCD'
_diffrn_measurement_method '\w scans'
_diffrn_radiation_monochromator graphite
_diffrn_radiation_source 'fine-focus sealed tube'
_diffrn_radiation_type MoK\a
_diffrn_radiation_wavelength 0.71073
_diffrn_reflns_av_R_equivalents 0.0581
_diffrn_reflns_av_sigmaI/netI 0.0512
_diffrn_reflns_limit_h_max 16
_diffrn_reflns_limit_h_min -16
_diffrn_reflns_limit_k_max 16
_diffrn_reflns_limit_k_min -21
_diffrn_reflns_limit_l_max 26
_diffrn_reflns_limit_l_min -26
_diffrn_reflns_number 18846
_diffrn_reflns_theta_max 26.38
_diffrn_reflns_theta_min 1.89
_diffrn_standards_decay_% 0
_exptl_absorpt_coefficient_mu 6.591
_exptl_absorpt_correction_T_max 0.4921
_exptl_absorpt_correction_T_min 0.3435
_exptl_absorpt_correction_type ' empirical used sadabs'
_exptl_crystal_colour black
_exptl_crystal_density_diffrn 2.011
_exptl_crystal_density_meas ?
_exptl_crystal_description plate
_exptl_crystal_F_000 2856
_exptl_crystal_size_max 0.25
_exptl_crystal_size_mid 0.10
_exptl_crystal_size_min 0.04
_refine_diff_density_max 1.451
_refine_diff_density_min -1.644
_refine_diff_density_rms 0.119
_refine_ls_extinction_coef 0.00010(2)
_refine_ls_extinction_expression Fc^*^=kFc[1+0.001xFc^2^\l^3^/sin(2\q)]^-1/4^
_refine_ls_extinction_method SHELXL
_refine_ls_goodness_of_fit_all 1.242
_refine_ls_goodness_of_fit_obs 1.313
_refine_ls_matrix_type full
_refine_ls_number_parameters 328
_refine_ls_number_reflns 4993
_refine_ls_number_restraints 0
_refine_ls_restrained_S_all 1.242
_refine_ls_restrained_S_obs 1.313
_refine_ls_R_factor_all 0.1349
_refine_ls_R_factor_obs 0.0881
_refine_ls_shift/esd_max 0.058
_refine_ls_shift/esd_mean 0.008
_refine_ls_structure_factor_coef Fsqd
_refine_ls_weighting_details 'w=1/[\s^2^(Fo^2^)+(0.0112P)^2^+49.1203P] where P=(Fo^2^+2Fc^2^)/3'
_refine_ls_weighting_scheme calc
_refine_ls_wR_factor_all 0.1228
_refine_ls_wR_factor_obs 0.1103
_reflns_number_observed 3671
_reflns_number_total 4993
_reflns_observed_criterion >2sigma(I)
_cod_data_source_file ic800263n-file002_2.cif
_cod_data_source_block compound_11
_cod_depositor_comments
;
The following automatic conversions were performed:
'_symmetry_cell_setting' value 'Orthorhombic' changed to 'orthorhombic'
according to '/home/saulius/struct/CIF-dictionaries/cif_core.dic'
dictionary named 'cif_core.dic' version 2.4.1 from 2010-06-29.

Automatic conversion script
Id: cif_fix_enum 1527 2010-12-29 10:47:43Z saulius 

The following automatic conversions were performed:

'_exptl_crystal_density_meas' value 'not_measured' was changed to '?'
- the value is perceived as not measured.

Automatic conversion script
Id: cif_fix_values 3008 2015-01-20 13:52:24Z robertas 

The following automatic conversions were performed:

'_refine_ls_weighting_scheme' value 'calc
w=1/[\s^2^(Fo^2^)+(0.0112P)^2^+49.1203P] where P=(Fo^2^+2Fc^2^)/3'
was changed to 'calc'. New tag '_refine_ls_weighting_details' was
created. The value of the new tag was set to
'w=1/[\s^2^(Fo^2^)+(0.0112P)^2^+49.1203P] where P=(Fo^2^+2Fc^2^)/3'.

Automatic conversion script
Id: cif_fix_values 3143 2015-03-26 13:38:13Z robertas 
;
_cod_database_code 4305294

loop_
_symmetry_equiv_pos_as_xyz
'x, y, z'
'-x+1/2, -y, z+1/2'
'-x, y+1/2, -z+1/2'
'x+1/2, -y+1/2, -z'
'-x, -y, -z'
'x-1/2, y, -z-1/2'
'x, -y-1/2, z-1/2'
'-x-1/2, y-1/2, z'

loop_
_atom_site_aniso_label
_atom_site_aniso_U_11
_atom_site_aniso_U_22
_atom_site_aniso_U_33
_atom_site_aniso_U_23
_atom_site_aniso_U_13
_atom_site_aniso_U_12
Ru 0.0344(4) 0.0358(4) 0.0280(4) -0.0032(3) -0.0006(4) 0.0012(4)
O1 0.058(5) 0.038(4) 0.033(4) -0.006(3) -0.004(4) -0.003(4)
O2 0.075(5) 0.035(4) 0.026(3) 0.000(3) -0.005(5) 0.009(5)
N1 0.029(4) 0.050(5) 0.032(4) 0.002(4) 0.005(4) 0.002(5)
N2 0.033(4) 0.041(5) 0.034(4) -0.003(4) 0.002(4) 0.008(5)
N3 0.044(5) 0.038(5) 0.027(5) -0.005(4) 0.002(4) 0.000(4)
N4 0.031(5) 0.062(7) 0.052(6) -0.009(5) -0.005(5) 0.009(5)
C1 0.032(5) 0.032(6) 0.052(6) -0.005(5) 0.014(5) 0.001(5)
C2 0.046(6) 0.044(7) 0.059(7) -0.017(5) 0.005(7) -0.008(7)
C3 0.051(7) 0.030(6) 0.125(13) -0.024(7) 0.026(9) -0.001(7)
C4 0.062(9) 0.042(7) 0.121(13) 0.011(8) 0.024(10) 0.005(7)
C5 0.055(7) 0.032(6) 0.080(9) 0.011(6) 0.017(7) 0.001(7)
C6 0.044(6) 0.040(6) 0.050(6) 0.000(5) 0.012(6) -0.013(6)
C7 0.040(6) 0.065(8) 0.037(6) 0.012(5) -0.002(6) 0.009(7)
C8 0.034(5) 0.067(7) 0.022(4) 0.000(5) 0.007(5) -0.007(6)
C9 0.054(7) 0.085(9) 0.032(6) 0.009(6) -0.003(6) -0.001(8)
C10 0.068(8) 0.134(14) 0.017(5) -0.022(7) 0.012(6) -0.023(11)
C11 0.060(8) 0.088(10) 0.045(7) -0.028(7) 0.003(7) -0.004(9)
C12 0.050(7) 0.065(8) 0.048(7) -0.019(6) -0.006(7) 0.004(7)
C13 0.033(5) 0.051(6) 0.028(5) -0.004(4) 0.004(5) -0.011(6)
C14 0.032(5) 0.052(7) 0.043(6) -0.008(5) -0.006(6) 0.008(6)
C15 0.030(5) 0.039(6) 0.041(5) -0.001(4) -0.007(5) 0.000(5)
C16 0.060(7) 0.023(6) 0.082(8) -0.024(5) 0.006(7) -0.025(6)
C17 0.046(7) 0.044(6) 0.066(8) 0.019(6) -0.001(6) -0.004(7)
C18 0.055(8) 0.054(8) 0.052(7) 0.012(6) -0.005(6) -0.006(7)
C19 0.048(7) 0.040(6) 0.041(6) 0.000(5) -0.017(6) 0.004(6)
C20 0.040(6) 0.038(6) 0.040(6) -0.001(4) 0.000(6) 0.008(6)
C21 0.041(6) 0.027(5) 0.036(5) -0.009(4) -0.003(5) -0.001(5)
C22 0.025(6) 0.083(11) 0.096(12) 0.001(9) 0.009(7) -0.002(6)
C23 0.057(7) 0.041(6) 0.049(6) -0.012(5) -0.018(7) 0.022(7)
C24 0.051(8) 0.090(11) 0.064(9) -0.017(9) 0.002(7) -0.006(7)
Au 0.0465(3) 0.1180(6) 0.0489(3) 0.0042(3) -0.0007(3) -0.0069(4)
N5 0.050(7) 0.176(15) 0.047(7) 0.027(9) 0.001(6) 0.007(11)
N6 0.090(10) 0.091(10) 0.138(13) -0.020(10) 0.001(11) -0.028(10)
C25 0.032(7) 0.246(26) 0.060(10) 0.074(15) 0.005(8) -0.009(16)
C26 0.052(8) 0.081(11) 0.077(9) -0.017(8) 0.002(7) -0.035(10)

loop_
_atom_site_label
_atom_site_type_symbol
_atom_site_fract_x
_atom_site_fract_y
_atom_site_fract_z
_atom_site_U_iso_or_equiv
_atom_site_thermal_displace_type
_atom_site_occupancy
_atom_site_calc_flag
_atom_site_refinement_flags
_atom_site_disorder_group
Ru Ru 0.12297(7) 0.85888(4) -0.15788(3) 0.0327(2) Uani 1 d . .
O1 O 0.1143(6) 0.7629(4) -0.2101(3) 0.043(2) Uani 1 d . .
O2 O 0.1312(7) 0.9239(4) -0.2344(3) 0.046(2) Uani 1 d . .
N1 N 0.1200(7) 0.8010(5) -0.0781(3) 0.037(2) Uani 1 d . .
N2 N 0.1277(7) 0.9506(5) -0.1004(3) 0.036(2) Uani 1 d . .
N3 N 0.2766(7) 0.8470(5) -0.1576(4) 0.036(2) Uani 1 d . .
N4 N -0.0310(7) 0.8624(6) -0.1580(5) 0.048(3) Uani 1 d . .
C1 C 0.1153(8) 0.6913(6) -0.1888(5) 0.039(2) Uani 1 d . .
C2 C 0.1151(9) 0.6307(6) -0.2312(5) 0.050(3) Uani 1 d . .
H2A H 0.1145(9) 0.6421(6) -0.2734(5) 0.059 Uiso 1 calc R .
C3 C 0.1158(10) 0.5552(6) -0.2130(8) 0.069(4) Uani 1 d . .
H3A H 0.1167(10) 0.5160(6) -0.2426(8) 0.082 Uiso 1 calc R .
C4 C 0.1150(11) 0.5370(7) -0.1503(8) 0.075(4) Uani 1 d . .
H4A H 0.1140(11) 0.4855(7) -0.1380(8) 0.090 Uiso 1 calc R .
C5 C 0.1157(10) 0.5933(6) -0.1069(6) 0.056(3) Uani 1 d . .
H5A H 0.1150(10) 0.5800(6) -0.0651(6) 0.067 Uiso 1 calc R .
C6 C 0.1176(9) 0.6726(6) -0.1240(5) 0.045(3) Uani 1 d . .
C7 C 0.1173(9) 0.7259(7) -0.0732(5) 0.047(3) Uani 1 d . .
H7A H 0.1151(9) 0.7052(7) -0.0334(5) 0.057 Uiso 1 calc R .
C8 C 0.1183(8) 0.8503(6) -0.0245(4) 0.041(2) Uani 1 d . .
C9 C 0.1144(9) 0.8241(8) 0.0371(5) 0.057(3) Uani 1 d . .
H9A H 0.1121(9) 0.7716(8) 0.0461(5) 0.068 Uiso 1 calc R .
C10 C 0.1142(10) 0.8781(10) 0.0833(5) 0.073(4) Uani 1 d . .
H10A H 0.1088(10) 0.8612(10) 0.1241(5) 0.088 Uiso 1 calc R .
C11 C 0.1214(11) 0.9556(9) 0.0725(5) 0.064(3) Uani 1 d . .
H11A H 0.1236(11) 0.9901(9) 0.1055(5) 0.077 Uiso 1 calc R .
C12 C 0.1254(9) 0.9822(7) 0.0129(5) 0.054(3) Uani 1 d . .
H12A H 0.1292(9) 1.0350(7) 0.0051(5) 0.065 Uiso 1 calc R .
C13 C 0.1238(8) 0.9294(6) -0.0365(4) 0.037(2) Uani 1 d . .
C14 C 0.1280(8) 1.0219(6) -0.1191(5) 0.043(2) Uani 1 d . .
H14A H 0.1266(8) 1.0594(6) -0.0882(5) 0.051 Uiso 1 calc R .
C15 C 0.1303(8) 1.0496(6) -0.1819(4) 0.037(2) Uani 1 d . .
C16 C 0.1314(10) 1.1305(6) -0.1909(6) 0.055(3) Uani 1 d . .
H16A H 0.1270(10) 1.1629(6) -0.1565(6) 0.066 Uiso 1 calc R .
C17 C 0.1385(10) 1.1627(7) -0.2489(6) 0.052(3) Uani 1 d . .
H17A H 0.1426(10) 1.2160(7) -0.2536(6) 0.062 Uiso 1 calc R .
C18 C 0.1397(9) 1.1143(7) -0.3012(6) 0.054(3) Uani 1 d . .
H18A H 0.1417(9) 1.1357(7) -0.3408(6) 0.065 Uiso 1 calc R .
C19 C 0.1381(8) 1.0363(6) -0.2943(5) 0.043(3) Uani 1 d . .
H19A H 0.1418(8) 1.0054(6) -0.3295(5) 0.052 Uiso 1 calc R .
C20 C 0.1309(9) 1.0003(6) -0.2357(4) 0.039(2) Uani 1 d . .
C21 C 0.3622(9) 0.8373(5) -0.1567(5) 0.035(2) Uani 1 d . .
C22 C 0.4708(8) 0.8288(9) -0.1563(7) 0.068(4) Uani 1 d . .
H22A H 0.4996(10) 0.8596(42) -0.1889(28) 0.102 Uiso 1 calc R .
H22B H 0.4881(8) 0.7755(12) -0.1627(43) 0.102 Uiso 1 calc R .
H22C H 0.4970(10) 0.8457(50) -0.1170(17) 0.102 Uiso 1 calc R .
C23 C -0.1140(11) 0.8537(6) -0.1544(5) 0.049(3) Uani 1 d . .
C24 C -0.2258(9) 0.8390(9) -0.1493(7) 0.069(4) Uani 1 d . .
H24A H -0.2561(15) 0.8422(54) -0.1897(10) 0.103 Uiso 1 calc R .
H24B H -0.2557(15) 0.8769(34) -0.1225(36) 0.103 Uiso 1 calc R .
H24C H -0.2369(9) 0.7884(23) -0.1324(40) 0.103 Uiso 1 calc R .
Au Au 0.12094(4) 0.37713(4) 0.01881(2) 0.0711(2) Uani 1 d . .
N5 N 0.1135(11) 0.5478(10) 0.0534(6) 0.091(5) Uani 1 d . .
N6 N 0.1348(12) 0.2025(8) -0.0168(7) 0.107(5) Uani 1 d . .
C25 C 0.1195(12) 0.4712(16) 0.0377(7) 0.113(8) Uani 1 d . .
C26 C 0.1316(11) 0.2643(9) -0.0032(6) 0.070(4) Uani 1 d . .

loop_
_atom_type_symbol
_atom_type_description
_atom_type_scat_dispersion_real
_atom_type_scat_dispersion_imag
_atom_type_scat_source
C C 0.0033 0.0016 'International Tables Vol C Tables 4.2.6.8 and 6.1.1.4'
H H 0.0000 0.0000 'International Tables Vol C Tables 4.2.6.8 and 6.1.1.4'
N N 0.0061 0.0033 'International Tables Vol C Tables 4.2.6.8 and 6.1.1.4'
O O 0.0106 0.0060 'International Tables Vol C Tables 4.2.6.8 and 6.1.1.4'
Ru Ru -1.2594 0.8363 'International Tables Vol C Tables 4.2.6.8 and 6.1.1.4'
Au Au -2.0133 8.8022 'International Tables Vol C Tables 4.2.6.8 and 6.1.1.4'

loop_
_geom_angle_atom_site_label_1
_geom_angle_atom_site_label_2
_geom_angle_atom_site_label_3
_geom_angle
_geom_angle_site_symmetry_1
_geom_angle_site_symmetry_3
_geom_angle_publ_flag
N1 Ru O2 175.5(3) . . ?
N1 Ru O1 93.8(3) . . ?
O2 Ru O1 90.4(3) . . ?
N1 Ru N2 82.3(3) . . ?
O2 Ru N2 93.5(3) . . ?
O1 Ru N2 175.9(3) . . ?
N1 Ru N4 89.8(4) . . ?
O2 Ru N4 92.1(4) . . ?
O1 Ru N4 88.1(4) . . ?
N2 Ru N4 90.5(4) . . ?
N1 Ru N3 88.1(4) . . ?
O2 Ru N3 90.3(4) . . ?
O1 Ru N3 88.6(3) . . ?
N2 Ru N3 92.7(4) . . ?
N4 Ru N3 175.9(4) . . ?
C1 O1 Ru 125.4(6) . . ?
C20 O2 Ru 125.5(6) . . ?
C7 N1 C8 121.8(8) . . ?
C7 N1 Ru 124.9(7) . . ?
C8 N1 Ru 113.3(6) . . ?
C14 N2 C13 123.0(8) . . ?
C14 N2 Ru 124.0(7) . . ?
C13 N2 Ru 112.9(6) . . ?
C21 N3 Ru 177.2(9) . . ?
C23 N4 Ru 169.7(11) . . ?
O1 C1 C2 118.5(10) . . ?
O1 C1 C6 123.4(9) . . ?
C2 C1 C6 118.1(10) . . ?
C3 C2 C1 122.2(12) . . ?
C2 C3 C4 119.8(12) . . ?
C5 C4 C3 120.7(12) . . ?
C4 C5 C6 121.1(12) . . ?
C5 C6 C1 118.1(10) . . ?
C5 C6 C7 115.0(10) . . ?
C1 C6 C7 126.9(9) . . ?
N1 C7 C6 125.4(10) . . ?
C13 C8 C9 119.6(10) . . ?
C13 C8 N1 115.7(8) . . ?
C9 C8 N1 124.6(10) . . ?
C10 C9 C8 117.9(12) . . ?
C9 C10 C11 123.2(11) . . ?
C10 C11 C12 119.6(11) . . ?
C11 C12 C13 119.6(11) . . ?
C8 C13 C12 119.9(9) . . ?
C8 C13 N2 115.7(8) . . ?
C12 C13 N2 124.4(9) . . ?
N2 C14 C15 127.5(9) . . ?
C16 C15 C14 117.4(9) . . ?
C16 C15 C20 118.5(9) . . ?
C14 C15 C20 124.1(9) . . ?
C17 C16 C15 121.8(10) . . ?
C16 C17 C18 119.4(10) . . ?
C19 C18 C17 120.3(11) . . ?
C18 C19 C20 122.6(10) . . ?
O2 C20 C19 117.4(9) . . ?
O2 C20 C15 125.1(9) . . ?
C19 C20 C15 117.4(9) . . ?
N3 C21 C22 177.3(11) . . ?
N4 C23 C24 178.0(13) . . ?
C25 Au C26 176.6(7) . . ?
N5 C25 Au 177.3(15) . . ?
N6 C26 Au 177.5(17) . . ?

loop_
_geom_bond_atom_site_label_1
_geom_bond_atom_site_label_2
_geom_bond_distance
_geom_bond_site_symmetry_2
_geom_bond_publ_flag
Ru N1 1.990(8) . ?
Ru O2 2.000(6) . ?
Ru O1 2.010(6) . ?
Ru N2 2.014(8) . ?
Ru N4 2.037(9) . ?
Ru N3 2.041(9) . ?
O1 C1 1.323(11) . ?
O2 C20 1.322(11) . ?
N1 C7 1.305(13) . ?
N1 C8 1.437(12) . ?
N2 C14 1.297(12) . ?
N2 C13 1.427(11) . ?
N3 C21 1.144(13) . ?
N4 C23 1.110(15) . ?
C1 C2 1.391(13) . ?
C1 C6 1.432(14) . ?
C2 C3 1.36(2) . ?
C3 C4 1.39(2) . ?
C4 C5 1.35(2) . ?
C5 C6 1.422(14) . ?
C6 C7 1.431(14) . ?
C8 C13 1.395(14) . ?
C8 C9 1.404(13) . ?
C9 C10 1.37(2) . ?
C10 C11 1.37(2) . ?
C11 C12 1.36(2) . ?
C12 C13 1.404(13) . ?
C14 C15 1.436(13) . ?
C15 C16 1.415(13) . ?
C15 C20 1.440(13) . ?
C16 C17 1.37(2) . ?
C17 C18 1.41(2) . ?
C18 C19 1.359(15) . ?
C19 C20 1.412(13) . ?
C21 C22 1.443(14) . ?
C23 C24 1.50(2) . ?
Au C25 1.68(3) . ?
Au C26 2.01(2) . ?
N5 C25 1.37(3) . ?
N6 C26 1.11(2) . ?
